data_7233540
loop_
_publ_author_name
'Dash, Sibananda G.'
'Thakur, Tejender S.'

_publ_section_title
;
 Cation&#x2219;&#x2219;&#x2219;Cation Hydrogen Bonds in Synephrine Salts:
 A Typical Interaction in an Unusual Environment.
;
_journal_name_full 'Physical Chemistry Chemical Physics'
_journal_paper_doi 10.1039/C9CP03164B
_journal_year 2019
_chemical_formula_moiety '2(C9 H14 N O2), C4 H2 O4, H O'
_chemical_formula_sum 'C11 H15.5 N O4.5'
_chemical_formula_weight 233.74
_chemical_name_common 'Synephrine-DL-Malic acid 1:0.5 salt'
_space_group_crystal_system triclinic
_space_group_IT_number 2
_space_group_name_Hall '-P 1'
_space_group_name_H-M_alt 'P -1'
_symmetry_space_group_name_Hall '-P 1'
_symmetry_space_group_name_H-M 'P -1'
_atom_sites_solution_hydrogens mixed
_audit_creation_method SHELXL-2016/6
_audit_update_record
;
2019-05-07 deposited with the CCDC.    2019-08-27 downloaded from the CCDC.
;
_cell_angle_alpha 100.209(5)
_cell_angle_beta 90.688(4)
_cell_angle_gamma 106.188(5)
_cell_formula_units_Z 2
_cell_length_a 5.7487(3)
_cell_length_b 8.9795(5)
_cell_length_c 11.6493(6)
_cell_measurement_reflns_used 2839
_cell_measurement_temperature 100(2)
_cell_measurement_theta_max 30.5800
_cell_measurement_theta_min 2.4330
_cell_volume 567.16(6)
_computing_cell_refinement 'CrysAlisPro 1.171.38.46 (Rigaku OD, 2015)'
_computing_data_collection 'CrysAlisPro 1.171.38.46 (Rigaku OD, 2015)'
_computing_data_reduction 'CrysAlisPro 1.171.38.46 (Rigaku OD, 2015)'
_computing_structure_refinement 'SHELXL-2016/6 (Sheldrick, 2016)'
_diffrn_ambient_temperature 100(2)
_diffrn_detector_area_resol_mean 28.5714
_diffrn_measured_fraction_theta_full 0.980
_diffrn_measured_fraction_theta_max 0.853
_diffrn_measurement_details
;
scan:
    Number of images: 200
               Slice: -30.0000 - 70.0000
         Image width: 0.5000
            Exp time: 8.0000
       Rotation axis: Omega
               Omega: 0.0000
               Kappa: 60.0000
                 Phi: 90.0000
                 XTD: 44.7188
              2theta: -19.6555
scan:
    Number of images: 200
               Slice: -30.0000 - 70.0000
         Image width: 0.5000
            Exp time: 8.0000
       Rotation axis: Omega
               Omega: 0.0000
               Kappa: 60.0000
                 Phi: 0.0000
                 XTD: 44.7188
              2theta: -19.6555
scan:
    Number of images: 200
               Slice: -110.0000 - -10.0000
         Image width: 0.5000
            Exp time: 8.0000
       Rotation axis: Omega
               Omega: 0.0000
               Kappa: -60.0000
                 Phi: 180.0000
                 XTD: 44.7188
              2theta: -19.6555
scan:
    Number of images: 200
               Slice: -110.0000 - -10.0000
         Image width: 0.5000
            Exp time: 8.0000
       Rotation axis: Omega
               Omega: 0.0000
               Kappa: -60.0000
                 Phi: 270.0000
                 XTD: 44.7188
              2theta: -19.6555

;
_diffrn_measurement_device
;
AFC12 (Right): Kappa 3 circle
;
_diffrn_measurement_device_type
;
Rigaku Saturn724+ (4x4 bin mode)
;
_diffrn_measurement_method 'profile data from \w-scans'
_diffrn_orient_matrix_type XPlain
_diffrn_orient_matrix_UB_11 0.016942
_diffrn_orient_matrix_UB_12 0.067569
_diffrn_orient_matrix_UB_13 -0.167440
_diffrn_orient_matrix_UB_21 -0.017320
_diffrn_orient_matrix_UB_22 -0.089903
_diffrn_orient_matrix_UB_23 -0.074463
_diffrn_orient_matrix_UB_31 -0.086154
_diffrn_orient_matrix_UB_32 0.005452
_diffrn_orient_matrix_UB_33 -0.012759
_diffrn_radiation_type 'Mo K\a'
_diffrn_radiation_wavelength 0.71073
_diffrn_reflns_av_R_equivalents 0.0330
_diffrn_reflns_av_unetI/netI 0.0583
_diffrn_reflns_Laue_measured_fraction_full 0.980
_diffrn_reflns_Laue_measured_fraction_max 0.853
_diffrn_reflns_limit_h_max 8
_diffrn_reflns_limit_h_min -8
_diffrn_reflns_limit_k_max 6
_diffrn_reflns_limit_k_min -13
_diffrn_reflns_limit_l_max 16
_diffrn_reflns_limit_l_min -15
_diffrn_reflns_number 6116
_diffrn_reflns_point_group_measured_fraction_full 0.980
_diffrn_reflns_point_group_measured_fraction_max 0.853
_diffrn_reflns_theta_full 25.242
_diffrn_reflns_theta_max 31.408
_diffrn_reflns_theta_min 2.405
_diffrn_reflns_transf_matrix_11 0.016942
_diffrn_reflns_transf_matrix_12 0.067569
_diffrn_reflns_transf_matrix_13 -0.167440
_diffrn_reflns_transf_matrix_21 -0.017320
_diffrn_reflns_transf_matrix_22 -0.089903
_diffrn_reflns_transf_matrix_23 -0.074463
_diffrn_reflns_transf_matrix_31 -0.086154
_diffrn_reflns_transf_matrix_32 0.005452
_diffrn_reflns_transf_matrix_33 -0.012759
_diffrn_source MicroMax003_Mo
_exptl_absorpt_coefficient_mu 0.107
_exptl_absorpt_correction_T_max 1.000
_exptl_absorpt_correction_T_min 0.464
_exptl_absorpt_correction_type multi-scan
_exptl_absorpt_process_details
;
CrysAlisPro 1.171.38.46 (Rigaku Oxford Diffraction, 2015)
Empirical absorption correction using spherical harmonics,
 implemented in SCALE3 ABSPACK scaling algorithm.
;
_exptl_crystal_colour Colorless
_exptl_crystal_density_diffrn 1.369
_exptl_crystal_description Block
_exptl_crystal_F_000 249
_exptl_crystal_size_max 0.390
_exptl_crystal_size_mid 0.180
_exptl_crystal_size_min 0.100
_refine_diff_density_max 0.451
_refine_diff_density_min -0.306
_refine_diff_density_rms 0.065
_refine_ls_extinction_method none
_refine_ls_goodness_of_fit_ref 1.042
_refine_ls_hydrogen_treatment mixed
_refine_ls_matrix_type full
_refine_ls_number_parameters 188
_refine_ls_number_reflns 3198
_refine_ls_number_restraints 1
_refine_ls_restrained_S_all 1.042
_refine_ls_R_factor_all 0.0948
_refine_ls_R_factor_gt 0.0703
_refine_ls_shift/su_max 0.000
_refine_ls_shift/su_mean 0.000
_refine_ls_structure_factor_coef Fsqd
_refine_ls_weighting_details 'w=1/[\s^2^(Fo^2^)+(0.0817P)^2^+0.2703P] where P=(Fo^2^+2Fc^2^)/3'
_refine_ls_weighting_scheme calc
_refine_ls_wR_factor_gt 0.1675
_refine_ls_wR_factor_ref 0.1913
_reflns_Friedel_coverage 0.000
_reflns_number_gt 2321
_reflns_number_total 3198
_reflns_threshold_expression 'I > 2\s(I)'
_cod_data_source_file c9cp03164b2.cif
_cod_data_source_block SD20170422io_100K
_cod_original_cell_volume 567.16(5)
_cod_original_formula_sum 'C11 H15.50 N O4.50'
_cod_database_code 7233540
_shelx_shelxl_version_number 2016/6
_shelx_space_group_comment
;
The symmetry employed for this shelxl refinement is uniquely defined
by the following loop, which should always be used as a source of
symmetry information in preference to the above space-group names.
They are only intended as comments.
;
_shelx_estimated_absorpt_t_min 0.960
_shelx_estimated_absorpt_t_max 0.989

loop_
_space_group_symop_operation_xyz
'x, y, z'
'-x, -y, -z'

loop_
_atom_site_label
_atom_site_type_symbol
_atom_site_fract_x
_atom_site_fract_y
_atom_site_fract_z
_atom_site_U_iso_or_equiv
_atom_site_adp_type
_atom_site_occupancy
_atom_site_site_symmetry_order
_atom_site_calc_flag
_atom_site_refinement_flags_posn
_atom_site_refinement_flags_adp
_atom_site_refinement_flags_occupancy
C1 C 0.7175(4) 0.7745(2) 0.58075(18) 0.0272(4) Uani 1 1 d . . .
C2 C 0.5305(4) 0.8061(2) 0.52112(19) 0.0311(4) Uani 1 1 d . . .
H2 H 0.454011 0.880663 0.559348 0.037 Uiso 1 1 calc R U .
C3 C 0.4544(4) 0.7309(3) 0.40743(19) 0.0323(5) Uani 1 1 d . . .
H3 H 0.327007 0.754175 0.367931 0.039 Uiso 1 1 calc R U .
C4 C 0.5639(4) 0.6217(2) 0.35103(17) 0.0272(4) Uani 1 1 d . . .
C5 C 0.7584(4) 0.5942(2) 0.40644(19) 0.0331(5) Uani 1 1 d . . .
H5 H 0.840411 0.524001 0.366514 0.040 Uiso 1 1 calc R U .
C6 C 0.8321(4) 0.6703(3) 0.52097(19) 0.0338(5) Uani 1 1 d . . .
H6 H 0.964166 0.650461 0.559208 0.041 Uiso 1 1 calc R U .
C7 C 0.7903(4) 0.8438(2) 0.70865(18) 0.0293(4) Uani 1 1 d . . .
H7 H 0.817061 0.758924 0.747892 0.035 Uiso 1 1 calc R U .
C8 C 1.0239(4) 0.9798(2) 0.72534(18) 0.0296(4) Uani 1 1 d . . .
H8A H 1.155982 0.944016 0.686254 0.036 Uiso 1 1 calc R U .
H8B H 0.999544 1.067370 0.690104 0.036 Uiso 1 1 calc R U .
C9 C 1.3299(4) 1.1543(3) 0.8815(2) 0.0358(5) Uani 1 1 d . . .
H9A H 1.457005 1.110724 0.846827 0.054 Uiso 1 1 calc R U .
H9B H 1.360885 1.181852 0.966654 0.054 Uiso 1 1 calc R U .
H9C H 1.330212 1.249022 0.850725 0.054 Uiso 1 1 calc R U .
C10 C 0.1718(4) 0.6796(2) -0.0667(2) 0.0316(5) Uani 1 1 d . . .
C11A C 0.1242(5) 0.5597(3) 0.0179(3) 0.0276(6) Uani 0.75 1 d . . P
C11B C 0.0765(16) 0.5022(10) -0.0503(8) 0.0291(16) Uani 0.25 1 d . . P
N3 N 1.0902(3) 1.0349(2) 0.85186(16) 0.0289(4) Uani 1 1 d . . .
O1 O 0.4735(3) 0.54215(18) 0.24048(14) 0.0354(4) Uani 1 1 d . . .
O2 O 0.6121(3) 0.90492(19) 0.76762(14) 0.0363(4) Uani 1 1 d . . .
O4 O 0.2919(3) 0.66307(19) -0.15492(14) 0.0417(4) Uani 1 1 d . . .
O5 O 0.0966(3) 0.79598(18) -0.03263(14) 0.0368(4) Uani 1 1 d . . .
O6 O 0.1026(7) 0.6409(4) 0.1399(3) 0.0434(9) Uani 0.5 1 d D . P
H1A H 0.566(7) 0.478(5) 0.204(3) 0.088(12) Uiso 1 1 d . . .
H2A H 0.497(5) 0.819(4) 0.793(3) 0.053(8) Uiso 1 1 d . . .
H3A H 1.084(5) 0.954(3) 0.883(2) 0.036(7) Uiso 1 1 d . . .
H3B H 0.975(5) 1.081(3) 0.888(2) 0.036(7) Uiso 1 1 d . . .
H11A H 0.245(5) 0.496(3) -0.003(2) 0.039(7) Uiso 1 1 d . . .
H6A H 0.212(11) 0.608(9) 0.181(6) 0.10(3) Uiso 0.5 1 d D . P

loop_
_atom_site_aniso_label
_atom_site_aniso_U_11
_atom_site_aniso_U_22
_atom_site_aniso_U_33
_atom_site_aniso_U_23
_atom_site_aniso_U_13
_atom_site_aniso_U_12
C1 0.0323(9) 0.0243(9) 0.0253(10) 0.0011(7) 0.0050(7) 0.0104(7)
C2 0.0382(10) 0.0300(9) 0.0297(11) 0.0021(8) 0.0075(8) 0.0189(8)
C3 0.0388(10) 0.0361(10) 0.0277(11) 0.0045(8) 0.0011(8) 0.0211(9)
C4 0.0368(10) 0.0231(8) 0.0220(10) 0.0009(7) 0.0023(8) 0.0109(7)
C5 0.0433(11) 0.0284(10) 0.0318(12) -0.0026(8) 0.0031(9) 0.0220(9)
C6 0.0376(10) 0.0366(11) 0.0303(12) -0.0024(9) -0.0034(8) 0.0209(9)
C7 0.0346(10) 0.0286(9) 0.0252(11) 0.0001(8) 0.0057(8) 0.0125(8)
C8 0.0373(10) 0.0288(9) 0.0217(10) 0.0015(8) 0.0046(8) 0.0096(8)
C9 0.0347(10) 0.0296(10) 0.0378(13) -0.0038(9) 0.0064(9) 0.0065(8)
C10 0.0313(9) 0.0250(9) 0.0387(12) 0.0077(8) 0.0070(8) 0.0075(8)
C11A 0.0271(12) 0.0257(12) 0.0296(17) 0.0066(12) -0.0018(11) 0.0059(10)
C11B 0.040(4) 0.023(4) 0.021(4) -0.002(3) -0.002(3) 0.008(3)
N3 0.0331(9) 0.0274(8) 0.0255(9) 0.0020(7) 0.0046(7) 0.0093(7)
O1 0.0466(9) 0.0326(8) 0.0263(8) -0.0021(6) -0.0026(6) 0.0153(7)
O2 0.0400(8) 0.0328(8) 0.0346(9) -0.0023(6) 0.0102(7) 0.0132(7)
O4 0.0573(10) 0.0340(8) 0.0341(9) -0.0016(7) 0.0135(7) 0.0180(7)
O5 0.0483(9) 0.0372(8) 0.0323(9) 0.0060(7) 0.0095(7) 0.0244(7)
O6 0.071(2) 0.0388(17) 0.0230(16) -0.0087(13) -0.0170(15) 0.0287(16)

loop_
_atom_type_symbol
_atom_type_description
_atom_type_scat_dispersion_real
_atom_type_scat_dispersion_imag
_atom_type_scat_source
C C 0.0033 0.0016 'International Tables Vol C Tables 4.2.6.8 and 6.1.1.4'
H H 0.0000 0.0000 'International Tables Vol C Tables 4.2.6.8 and 6.1.1.4'
N N 0.0061 0.0033 'International Tables Vol C Tables 4.2.6.8 and 6.1.1.4'
O O 0.0106 0.0060 'International Tables Vol C Tables 4.2.6.8 and 6.1.1.4'

loop_
_geom_angle_atom_site_label_1
_geom_angle_atom_site_label_2
_geom_angle_atom_site_label_3
_geom_angle
_geom_angle_site_symmetry_1
_geom_angle_site_symmetry_3
C6 C1 C2 118.01(19) . .
C6 C1 C7 119.52(18) . .
C2 C1 C7 122.41(18) . .
C3 C2 C1 121.10(19) . .
C2 C3 C4 119.94(19) . .
O1 C4 C3 118.28(18) . .
O1 C4 C5 121.74(18) . .
C3 C4 C5 119.98(19) . .
C4 C5 C6 119.25(19) . .
C1 C6 C5 121.56(19) . .
O2 C7 C1 113.08(17) . .
O2 C7 C8 106.17(16) . .
C1 C7 C8 112.04(17) . .
N3 C8 C7 108.80(16) . .
O5 C10 O4 124.8(2) . .
O5 C10 C11A 113.3(2) . .
O4 C10 C11A 121.7(2) . .
O5 C10 C11B 131.5(4) . .
O4 C10 C11B 100.1(4) . .
C11A C10 C11B 31.9(3) . .
C11B C11A C11B 87.7(8) . 2_565
C11B C11A O6 157.6(7) . .
C11B C11A O6 70.9(5) 2_565 .
C11B C11A C11A 53.4(6) . 2_565
C11B C11A C11A 34.3(4) 2_565 2_565
O6 C11A C11A 105.0(3) . 2_565
C11B C11A C10 75.6(6) . .
C11B C11A C10 124.5(5) 2_565 .
O6 C11A C10 110.5(2) . .
C11A C11A C10 108.3(3) 2_565 .
C11A C11B C11A 92.3(8) . 2_565
C11A C11B C11B 56.5(7) . 2_565
C11A C11B C11B 35.8(4) 2_565 2_565
C11A C11B C10 72.5(6) . .
C11A C11B C10 125.3(7) 2_565 .
C11B C11B C10 107.9(8) 2_565 .
C11A C11B O6 153.9(9) . 2_565
C11A C11B O6 62.5(5) 2_565 2_565
C11B C11B O6 98.1(8) 2_565 2_565
C10 C11B O6 126.4(6) . 2_565
C8 N3 C9 114.94(17) . .
C11A O6 C11B 46.6(3) . 2_565

loop_
_geom_bond_atom_site_label_1
_geom_bond_atom_site_label_2
_geom_bond_distance
_geom_bond_site_symmetry_2
C1 C6 1.385(3) .
C1 C2 1.393(3) .
C1 C7 1.514(3) .
C2 C3 1.380(3) .
C3 C4 1.384(3) .
C4 O1 1.375(2) .
C4 C5 1.386(3) .
C5 C6 1.389(3) .
C7 O2 1.421(2) .
C7 C8 1.526(3) .
C8 N3 1.478(3) .
C9 N3 1.484(3) .
C10 O5 1.243(3) .
C10 O4 1.254(3) .
C10 C11A 1.557(3) .
C10 C11B 1.581(8) .
C11A C11B 0.862(9) .
C11A C11B 1.229(9) 2_565
C11A O6 1.501(5) .
C11A C11A 1.529(5) 2_565
C11B C11B 1.473(18) 2_565
C11B O6 1.600(10) 2_565

loop_
_geom_torsion_atom_site_label_1
_geom_torsion_atom_site_label_2
_geom_torsion_atom_site_label_3
_geom_torsion_atom_site_label_4
_geom_torsion
_geom_torsion_site_symmetry_1
_geom_torsion_site_symmetry_4
C6 C1 C2 C3 2.7(3) . .
C7 C1 C2 C3 -174.45(19) . .
C1 C2 C3 C4 0.2(3) . .
C2 C3 C4 O1 176.07(19) . .
C2 C3 C4 C5 -3.5(3) . .
O1 C4 C5 C6 -175.83(19) . .
C3 C4 C5 C6 3.7(3) . .
C2 C1 C6 C5 -2.4(3) . .
C7 C1 C6 C5 174.8(2) . .
C4 C5 C6 C1 -0.7(3) . .
C6 C1 C7 O2 -160.71(19) . .
C2 C1 C7 O2 16.4(3) . .
C6 C1 C7 C8 79.4(2) . .
C2 C1 C7 C8 -103.5(2) . .
O2 C7 C8 N3 59.3(2) . .
C1 C7 C8 N3 -176.84(16) . .
O5 C10 C11A C11B 132.5(7) . .
O4 C10 C11A C11B -52.9(7) . .
O5 C10 C11A C11B 55.5(7) . 2_565
O4 C10 C11A C11B -129.8(6) . 2_565
C11B C10 C11A C11B -77.0(10) . 2_565
O5 C10 C11A O6 -25.0(3) . .
O4 C10 C11A O6 149.7(3) . .
C11B C10 C11A O6 -157.4(7) . .
O5 C10 C11A C11A 89.6(3) . 2_565
O4 C10 C11A C11A -95.7(3) . 2_565
C11B C10 C11A C11A -42.9(6) . 2_565
C11B C11A C11B C11A 0.001(1) 2_565 2_565
O6 C11A C11B C11A -17.4(19) . 2_565
C10 C11A C11B C11A -126.5(5) . 2_565
O6 C11A C11B C11B -17.4(19) . 2_565
C11A C11A C11B C11B -0.001(1) 2_565 2_565
C10 C11A C11B C11B -126.5(5) . 2_565
C11B C11A C11B C10 126.5(6) 2_565 .
O6 C11A C11B C10 109.1(15) . .
C11A C11A C11B C10 126.5(5) 2_565 .
C11B C11A C11B O6 -14.0(16) 2_565 2_565
O6 C11A C11B O6 -31(3) . 2_565
C11A C11A C11B O6 -14.0(16) 2_565 2_565
C10 C11A C11B O6 -141(2) . 2_565
O5 C10 C11B C11A -64.9(8) . .
O4 C10 C11B C11A 136.5(5) . .
O5 C10 C11B C11A 15.2(12) . 2_565
O4 C10 C11B C11A -143.5(8) . 2_565
C11A C10 C11B C11A 80.0(10) . 2_565
O5 C10 C11B C11B -20.1(12) . 2_565
O4 C10 C11B C11B -178.8(8) . 2_565
C11A C10 C11B C11B 44.7(6) . 2_565
O5 C10 C11B O6 94.8(8) . 2_565
O4 C10 C11B O6 -63.9(7) . 2_565
C11A C10 C11B O6 159.7(12) . 2_565
C7 C8 N3 C9 172.89(18) . .
C11B C11A O6 C11B 18(2) . 2_565
C11A C11A O6 C11B 4.0(4) 2_565 2_565
C10 C11A O6 C11B 120.7(5) . 2_565
